data_7044901
loop_
_publ_author_name
'Nimax, Patrick R.'
'S\"unkel, Karlheinz'

_publ_section_title
;
 Structural diversity in the alkaline earth metal compounds of tetra and
 pentacyanocyclopentadienide.
;
_journal_issue 2
_journal_name_full 'Dalton transactions (Cambridge, England : 2003)'
_journal_page_first 409
_journal_page_last 417
_journal_paper_doi 10.1039/c7dt03862c
_journal_volume 47
_journal_year 2018
_chemical_formula_moiety '(H12 Mg O6), 2(C10 N5), 4(H2 O)'
_chemical_formula_sum 'C20 H20 Mg N10 O10'
_chemical_formula_weight 584.77
_space_group_IT_number 14
_space_group_name_Hall '-P 2ybc'
_space_group_name_H-M_alt 'P 1 21/c 1'
_symmetry_cell_setting monoclinic
_symmetry_Int_Tables_number 14
_symmetry_space_group_name_Hall '-P 2ybc'
_symmetry_space_group_name_H-M 'P 1 21/c 1'
_atom_sites_solution_hydrogens difmap
_audit_creation_date 2017-08-04T08:58:14-00:00
_audit_creation_method 'WinGX routine CIF_UPDATE'
_audit_update_record
;
2017-08-17 deposited with the CCDC.
2017-11-29 downloaded from the CCDC.
;
_cell_angle_alpha 90
_cell_angle_beta 97.4580(10)
_cell_angle_gamma 90
_cell_formula_units_Z 2
_cell_length_a 12.1470(3)
_cell_length_b 6.6285(2)
_cell_length_c 17.9227(5)
_cell_measurement_reflns_used 9947
_cell_measurement_temperature 100(2)
_cell_measurement_theta_max 26.3362
_cell_measurement_theta_min 3.0204
_cell_volume 1430.86(7)
_computing_cell_refinement 'APEX2 v2012.4-3 (Bruker AXS)'
_computing_data_collection 'Bruker Instrument Service v3.0.21'
_computing_data_reduction 'SAINT V8.18C (Bruker AXS Inc., 2011)'
_computing_structure_refinement 'SHELXL-2014/7 (Sheldrick, 2014)'
_diffrn_ambient_temperature 100(2)
_diffrn_detector_area_resol_mean 10.4167
_diffrn_measured_fraction_theta_full 1
_diffrn_measured_fraction_theta_max 0.996
_diffrn_measurement_device_type 'D8 Venture'
_diffrn_measurement_method 'mix of omega and phi scans'
_diffrn_radiation_type MoK\a
_diffrn_radiation_wavelength 0.71073
_diffrn_reflns_av_R_equivalents 0.0248
_diffrn_reflns_av_unetI/netI 0.0136
_diffrn_reflns_Laue_measured_fraction_full 1
_diffrn_reflns_Laue_measured_fraction_max 0.996
_diffrn_reflns_limit_h_max 14
_diffrn_reflns_limit_h_min -15
_diffrn_reflns_limit_k_max 8
_diffrn_reflns_limit_k_min -8
_diffrn_reflns_limit_l_max 22
_diffrn_reflns_limit_l_min -22
_diffrn_reflns_number 24200
_diffrn_reflns_point_group_measured_fraction_full 1
_diffrn_reflns_point_group_measured_fraction_max 0.996
_diffrn_reflns_theta_full 25.242
_diffrn_reflns_theta_max 26.425
_diffrn_reflns_theta_min 2.292
_diffrn_source 'rotating anode generator'
_diffrn_source_type 'Bruker TXS'
_exptl_absorpt_coefficient_mu 0.13
_exptl_absorpt_correction_T_max 0.7454
_exptl_absorpt_correction_T_min 0.7147
_exptl_absorpt_correction_type multi-scan
_exptl_absorpt_process_details 'SADABS V2014/4 (Bruker AXS Inc.)'
_exptl_crystal_colour colourless
_exptl_crystal_density_diffrn 1.357
_exptl_crystal_density_method 'not measured'
_exptl_crystal_description block
_exptl_crystal_F_000 604
_exptl_crystal_size_max 0.1
_exptl_crystal_size_mid 0.09
_exptl_crystal_size_min 0.08
_refine_diff_density_max 0.358
_refine_diff_density_min -0.195
_refine_diff_density_rms 0.058
_refine_ls_extinction_method none
_refine_ls_goodness_of_fit_ref 1.252
_refine_ls_hydrogen_treatment refall
_refine_ls_matrix_type full
_refine_ls_number_parameters 227
_refine_ls_number_reflns 2935
_refine_ls_number_restraints 0
_refine_ls_restrained_S_all 1.252
_refine_ls_R_factor_all 0.0376
_refine_ls_R_factor_gt 0.0318
_refine_ls_shift/su_max 0
_refine_ls_shift/su_mean 0
_refine_ls_structure_factor_coef Fsqd
_refine_ls_weighting_details 'w=1/[\s^2^(Fo^2^)+(0.0436P)^2^+0.5380P] where P=(Fo^2^+2Fc^2^)/3'
_refine_ls_weighting_scheme calc
_refine_ls_wR_factor_gt 0.0816
_refine_ls_wR_factor_ref 0.097
_reflns_Friedel_coverage 0
_reflns_number_gt 2610
_reflns_number_total 2935
_reflns_threshold_expression 'I > 2\s(I)'
_cod_data_source_file c7dt03862c2.cif
_cod_data_source_block tv169
_cod_depositor_comments 'Adding full bibliography for 7044901--7044905.cif.'
_cod_original_sg_symbol_H-M 'P 21/c'
_cod_database_code 7044901

loop_
_symmetry_equiv_pos_as_xyz
'x, y, z'
'-x, y+1/2, -z+1/2'
'-x, -y, -z'
'x, -y-1/2, z-1/2'

loop_
_atom_site_label
_atom_site_type_symbol
_atom_site_fract_x
_atom_site_fract_y
_atom_site_fract_z
_atom_site_U_iso_or_equiv
_atom_site_adp_type
_atom_site_occupancy
_atom_site_site_symmetry_order
_atom_site_calc_flag
_atom_site_refinement_flags_posn
_atom_site_refinement_flags_occupancy
N5 N -0.39666(11) -0.1078(2) -0.24577(8) 0.0274(3) Uani 1 1 d . .
O1W O 0.70317(9) 0.49351(16) 0.05180(7) 0.0202(2) Uani 1 1 d . .
O2W O 0.58826(9) 0.43552(16) -0.14499(6) 0.0204(2) Uani 1 1 d . .
H11 H 0.573(2) 0.335(4) 0.0599(12) 0.047(6) Uiso 1 1 d . .
H12 H 0.4737(19) 0.330(4) 0.0908(13) 0.048(6) Uiso 1 1 d . .
H21 H 0.3608(18) 0.247(4) -0.0745(12) 0.037(6) Uiso 1 1 d . .
H22 H 0.3540(18) 0.079(3) -0.1212(13) 0.039(6) Uiso 1 1 d . .
H31 H 0.6257(18) 0.196(4) -0.0883(12) 0.042(6) Uiso 1 1 d . .
H32 H 0.697(2) 0.095(3) -0.0343(13) 0.042(6) Uiso 1 1 d . .
H101 H 0.7602(19) 0.467(3) 0.0826(13) 0.039(6) Uiso 1 1 d . .
H201 H 0.531(2) 0.410(3) -0.1845(13) 0.048(6) Uiso 1 1 d . .
H202 H 0.633(2) 0.489(4) -0.1743(16) 0.063(8) Uiso 1 1 d . .
H102 H 0.7331(18) 0.498(3) 0.0100(13) 0.040(6) Uiso 1 1 d . .
C1 C -0.12550(11) -0.1089(2) -0.13852(7) 0.0147(3) Uani 1 1 d . .
C2 C -0.02746(11) 0.0062(2) -0.12304(7) 0.0143(3) Uani 1 1 d . .
C3 C -0.04365(11) 0.1888(2) -0.16301(7) 0.0147(3) Uani 1 1 d . .
C4 C -0.15105(11) 0.1865(2) -0.20330(7) 0.0152(3) Uani 1 1 d . .
C5 C -0.20130(11) 0.0029(2) -0.18833(7) 0.0149(3) Uani 1 1 d . .
C6 C -0.15039(11) -0.2940(2) -0.10459(8) 0.0166(3) Uani 1 1 d . .
C7 C 0.06915(11) -0.0439(2) -0.07273(8) 0.0153(3) Uani 1 1 d . .
C8 C 0.03321(11) 0.3514(2) -0.15883(8) 0.0173(3) Uani 1 1 d . .
C9 C -0.20144(11) 0.3404(2) -0.25163(8) 0.0174(3) Uani 1 1 d . .
C10 C -0.30972(12) -0.0595(2) -0.21957(8) 0.0182(3) Uani 1 1 d . .
N1 N -0.17527(11) -0.4407(2) -0.07713(7) 0.0230(3) Uani 1 1 d . .
N2 N 0.14758(10) -0.0787(2) -0.03158(7) 0.0205(3) Uani 1 1 d . .
N3 N 0.09525(11) 0.4828(2) -0.15339(7) 0.0237(3) Uani 1 1 d . .
N4 N -0.24528(11) 0.4626(2) -0.28982(7) 0.0248(3) Uani 1 1 d . .
O1 O 0.51625(9) 0.26612(16) 0.05952(6) 0.0200(2) Uani 1 1 d . .
O2 O 0.39276(8) 0.14066(17) -0.08205(6) 0.0184(2) Uani 1 1 d . .
O3 O 0.63216(8) 0.08932(16) -0.05436(6) 0.0172(2) Uani 1 1 d . .
Mg1 Mg 0.5 0 0 0.01322(16) Uani 1 2 d S P

loop_
_atom_site_aniso_label
_atom_site_aniso_U_11
_atom_site_aniso_U_22
_atom_site_aniso_U_33
_atom_site_aniso_U_23
_atom_site_aniso_U_13
_atom_site_aniso_U_12
N5 0.0197(7) 0.0312(8) 0.0289(7) -0.0044(6) -0.0054(5) -0.0021(6)
O1W 0.0165(5) 0.0190(5) 0.0245(6) -0.0007(4) 0.0005(5) -0.0011(4)
O2W 0.0153(5) 0.0243(6) 0.0212(5) 0.0004(4) 0.0010(4) -0.0015(4)
C1 0.0136(6) 0.0165(7) 0.0138(6) -0.0016(5) 0.0011(5) 0.0008(5)
C2 0.0126(6) 0.0173(7) 0.0128(6) -0.0005(5) 0.0014(5) 0.0009(5)
C3 0.0135(6) 0.0167(7) 0.0140(6) -0.0007(5) 0.0020(5) 0.0002(5)
C4 0.0145(6) 0.0180(7) 0.0129(6) -0.0014(5) 0.0010(5) 0.0025(5)
C5 0.0129(6) 0.0181(7) 0.0135(6) -0.0028(5) 0.0004(5) 0.0013(5)
C6 0.0126(6) 0.0196(7) 0.0169(7) -0.0034(6) -0.0005(5) 0.0009(5)
C7 0.0148(7) 0.0155(7) 0.0161(7) -0.0002(5) 0.0036(5) -0.0009(5)
C8 0.0164(7) 0.0210(7) 0.0140(6) 0.0022(5) 0.0005(5) 0.0022(6)
C9 0.0160(7) 0.0209(7) 0.0155(7) -0.0023(6) 0.0021(5) 0.0013(6)
C10 0.0177(7) 0.0196(7) 0.0167(7) -0.0017(6) 0.0000(5) 0.0020(6)
N1 0.0218(6) 0.0210(7) 0.0260(7) 0.0014(5) 0.0024(5) -0.0029(5)
N2 0.0158(6) 0.0249(7) 0.0201(6) 0.0010(5) -0.0005(5) 0.0009(5)
N3 0.0228(7) 0.0261(7) 0.0215(6) 0.0037(5) 0.0003(5) -0.0068(5)
N4 0.0250(7) 0.0259(7) 0.0225(7) 0.0037(6) -0.0004(5) 0.0061(5)
O1 0.0165(5) 0.0187(5) 0.0252(5) -0.0082(4) 0.0046(4) -0.0040(4)
O2 0.0178(5) 0.0165(5) 0.0190(5) -0.0030(4) -0.0048(4) 0.0012(4)
O3 0.0114(5) 0.0221(5) 0.0173(5) 0.0007(4) -0.0006(4) -0.0004(4)
Mg1 0.0108(3) 0.0141(3) 0.0140(3) -0.0019(2) -0.0010(2) -0.0007(2)

loop_
_atom_type_symbol
_atom_type_description
_atom_type_scat_dispersion_real
_atom_type_scat_dispersion_imag
_atom_type_scat_source
C C 0.0033 0.0016 'International Tables Vol C Tables 4.2.6.8 and 6.1.1.4'
H H 0 0 'International Tables Vol C Tables 4.2.6.8 and 6.1.1.4'
N N 0.0061 0.0033 'International Tables Vol C Tables 4.2.6.8 and 6.1.1.4'
O O 0.0106 0.006 'International Tables Vol C Tables 4.2.6.8 and 6.1.1.4'
Mg Mg 0.0486 0.0363 'International Tables Vol C Tables 4.2.6.8 and 6.1.1.4'

loop_
_geom_angle_atom_site_label_1
_geom_angle_atom_site_label_2
_geom_angle_atom_site_label_3
_geom_angle
_geom_angle_site_symmetry_1
_geom_angle_site_symmetry_3
H101 O1W H102 99.9(19) . .
H201 O2W H202 94(2) . .
C5 C1 C2 107.82(12) . .
C5 C1 C6 124.66(12) . .
C2 C1 C6 127.18(12) . .
C3 C2 C1 107.84(12) . .
C3 C2 C7 124.91(12) . .
C1 C2 C7 127.15(13) . .
C4 C3 C2 108.10(12) . .
C4 C3 C8 126.48(13) . .
C2 C3 C8 125.29(12) . .
C5 C4 C3 107.99(12) . .
C5 C4 C9 125.06(13) . .
C3 C4 C9 126.95(13) . .
C4 C5 C1 108.24(12) . .
C4 C5 C10 125.43(13) . .
C1 C5 C10 126.32(13) . .
N1 C6 C1 176.96(14) . .
N2 C7 C2 178.07(15) . .
N3 C8 C3 178.16(15) . .
N4 C9 C4 177.76(16) . .
N5 C10 C5 178.85(16) . .
Mg1 O1 H11 120.0(16) . .
Mg1 O1 H12 133.7(14) . .
H11 O1 H12 106(2) . .
Mg1 O2 H21 122.6(14) . .
Mg1 O2 H22 124.9(14) . .
H21 O2 H22 108.1(19) . .
Mg1 O3 H31 121.5(13) . .
Mg1 O3 H32 124.4(15) . .
H31 O3 H32 104(2) . .
O2 Mg1 O2 180 3_655 .
O2 Mg1 O1 89.50(4) 3_655 3_655
O2 Mg1 O1 90.50(4) . 3_655
O2 Mg1 O1 90.50(4) 3_655 .
O2 Mg1 O1 89.50(4) . .
O1 Mg1 O1 180 3_655 .
O2 Mg1 O3 89.52(4) 3_655 3_655
O2 Mg1 O3 90.48(4) . 3_655
O1 Mg1 O3 88.32(4) 3_655 3_655
O1 Mg1 O3 91.68(4) . 3_655
O2 Mg1 O3 90.48(4) 3_655 .
O2 Mg1 O3 89.52(4) . .
O1 Mg1 O3 91.68(4) 3_655 .
O1 Mg1 O3 88.32(4) . .
O3 Mg1 O3 180 3_655 .

loop_
_geom_bond_atom_site_label_1
_geom_bond_atom_site_label_2
_geom_bond_distance
_geom_bond_site_symmetry_2
N5 C10 1.144(2) .
O1W H101 0.85(2) .
O1W H102 0.88(2) .
O2W H201 0.94(2) .
O2W H202 0.88(3) .
C1 C5 1.4072(19) .
C1 C2 1.4113(19) .
C1 C6 1.419(2) .
C2 C3 1.4075(19) .
C2 C7 1.4232(19) .
C3 C4 1.4068(19) .
C3 C8 1.421(2) .
C4 C5 1.403(2) .
C4 C9 1.424(2) .
C5 C10 1.4239(19) .
C6 N1 1.1481(19) .
C7 N2 1.1499(18) .
C8 N3 1.1478(19) .
C9 N4 1.146(2) .
O1 Mg1 2.0576(10) .
O1 H11 0.83(3) .
O1 H12 0.91(2) .
O2 Mg1 2.0570(10) .
O2 H21 0.82(2) .
O2 H22 0.89(2) .
O3 Mg1 2.0695(10) .
O3 H31 0.93(2) .
O3 H32 0.83(2) .
Mg1 O2 2.0570(10) 3_655
Mg1 O1 2.0576(10) 3_655
Mg1 O3 2.0695(10) 3_655

loop_
_geom_hbond_atom_site_label_D
_geom_hbond_atom_site_label_H
_geom_hbond_atom_site_label_A
_geom_hbond_distance_DH
_geom_hbond_distance_HA
_geom_hbond_distance_DA
_geom_hbond_angle_DHA
_geom_hbond_site_symmetry_A
O1 H11 O1W 0.83(3) 1.92(3) 2.7436(15) 175(2) .
O1 H12 O2W 0.91(2) 2.03(2) 2.8938(15) 157(2) 3_665
O2 H21 O1W 0.82(2) 1.95(2) 2.7742(15) 175(2) 3_665
O2 H22 N4 0.89(2) 2.08(2) 2.9678(17) 171.7(19) 2_544
O3 H31 O2W 0.93(2) 1.91(2) 2.8220(15) 167.2(19) .
O3 H32 N2 0.83(2) 2.09(2) 2.9097(16) 170(2) 3_655
O1W H101 N3 0.85(2) 2.06(2) 2.8598(17) 159(2) 3_665
O2W H201 N5 0.94(2) 1.93(2) 2.8548(17) 168(2) 2_554
